data_2018634
loop_
_publ_author_name
'Bojarska, Joanna'
'Maniukiewicz, Waldemar'
'Siero\'n, Les\/law'
'Kopczacki, Piotr'
'Walczy\'nski, Krzysztof'
'Remko, Milan'

_publ_section_title
;
 Perindoprilat monohydrate
;
_journal_coeditor_code FG3275
_journal_issue 11
_journal_name_full 'Acta Crystallographica Section C'
_journal_page_first o443
_journal_page_last o446
_journal_paper_doi 10.1107/S0108270112041583
_journal_volume 68
_journal_year 2012
_chemical_formula_iupac 'C17 H28 N2 O5 , H2 O'
_chemical_formula_moiety 'C17 H28 N2 O5, H2 O'
_chemical_formula_sum 'C17 H30 N2 O6'
_chemical_formula_weight 358.43
_chemical_name_systematic
;
(1<i>S</i>)-2-((<i>S</i>)-{1-[2<i>S</i>,3a<i>S</i>,7a<i>S</i>)-2-
carboxyoctahydro-1<i>H</i>-indol-1-yl]-1-oxopropan-2yl}azaniumyl)pentanoate
monohydrate
;
_space_group_IT_number 19
_symmetry_cell_setting orthorhombic
_symmetry_space_group_name_Hall 'P 2ac 2ab'
_symmetry_space_group_name_H-M 'P 21 21 21'
_atom_sites_solution_hydrogens geom
_atom_sites_solution_primary direct
_atom_sites_solution_secondary difmap
_cell_angle_alpha 90
_cell_angle_beta 90
_cell_angle_gamma 90
_cell_formula_units_Z 4
_cell_length_a 8.1645(2)
_cell_length_b 10.0136(2)
_cell_length_c 23.2429(5)
_cell_measurement_reflns_used 9990
_cell_measurement_temperature 100
_cell_measurement_theta_max 67.69
_cell_measurement_theta_min 3.80
_cell_volume 1900.25(7)
_computing_cell_refinement 'SAINT-Plus (Bruker, 2008)'
_computing_data_collection 'APEX2 (Bruker, 2005)'
_computing_data_reduction 'SAINT-Plus (Bruker, 2008)'
_computing_molecular_graphics
;
PLATON (Spek, 2009) and Mercury (Macrae <i>et al.</i>, 2008)
;
_computing_publication_material 'PLATON (Spek, 2009)'
_computing_structure_refinement 'SHELXL97 (Sheldrick, 2008)'
_computing_structure_solution 'SHELXS97 (Sheldrick, 2008)'
_diffrn_ambient_temperature 100
_diffrn_measured_fraction_theta_full 1.000
_diffrn_measured_fraction_theta_max 1.000
_diffrn_measurement_device_type 'Bruker APEXII CCD area-detector'
_diffrn_measurement_method \w
_diffrn_radiation_monochromator graphite
_diffrn_radiation_source '30W microsource with MonoCap capillary'
_diffrn_radiation_type CuK\a
_diffrn_radiation_wavelength 1.54178
_diffrn_reflns_av_R_equivalents 0.0264
_diffrn_reflns_av_sigmaI/netI 0.0181
_diffrn_reflns_limit_h_max 9
_diffrn_reflns_limit_h_min -9
_diffrn_reflns_limit_k_max 10
_diffrn_reflns_limit_k_min -11
_diffrn_reflns_limit_l_max 27
_diffrn_reflns_limit_l_min -27
_diffrn_reflns_number 19011
_diffrn_reflns_reduction_process
;
;
_diffrn_reflns_theta_full 66.00
_diffrn_reflns_theta_max 66.00
_diffrn_reflns_theta_min 3.80
_exptl_absorpt_coefficient_mu 0.783
_exptl_absorpt_correction_T_max 0.859
_exptl_absorpt_correction_T_min 0.799
_exptl_absorpt_correction_type multi-scan
_exptl_absorpt_process_details '(SADABS; Sheldrick, 2003)'
_exptl_crystal_colour colourless
_exptl_crystal_density_diffrn 1.253
_exptl_crystal_density_method 'not measured'
_exptl_crystal_description prism
_exptl_crystal_F_000 776
_exptl_crystal_size_max 0.300
_exptl_crystal_size_mid 0.250
_exptl_crystal_size_min 0.200
_refine_diff_density_max 0.169
_refine_diff_density_min -0.154
_refine_ls_abs_structure_details 'Flack (1983), with 1396 Friedel pairs'
_refine_ls_abs_structure_Flack 0.04(14)
_refine_ls_extinction_method none
_refine_ls_goodness_of_fit_ref 1.077
_refine_ls_hydrogen_treatment mixed
_refine_ls_matrix_type full
_refine_ls_number_parameters 248
_refine_ls_number_reflns 3321
_refine_ls_number_restraints 0
_refine_ls_restrained_S_all 1.077
_refine_ls_R_factor_all 0.0270
_refine_ls_R_factor_gt 0.0269
_refine_ls_shift/su_max 0.001
_refine_ls_shift/su_mean 0.000
_refine_ls_structure_factor_coef Fsqd
_refine_ls_weighting_details 'calc w = 1/[\s^2^(Fo^2^)+(0.0354P)^2^+0.4207P] where P=(Fo^2^+2Fc^2^)/3'
_refine_ls_weighting_scheme calc
_refine_ls_wR_factor_gt 0.0688
_refine_ls_wR_factor_ref 0.0689
_reflns_number_gt 3304
_reflns_number_total 3321
_reflns_threshold_expression I>2\s(I)
_cod_data_source_file fg3275.cif
_cod_data_source_block I
_cod_database_code 2018634
_cod_database_fobs_code 2018634

loop_
_symmetry_equiv_pos_site_id
_symmetry_equiv_pos_as_xyz
1 x,y,z
2 1/2-x,-y,1/2+z
3 1/2+x,1/2-y,-z
4 -x,1/2+y,1/2-z

loop_
_atom_site_aniso_label
_atom_site_aniso_U_11
_atom_site_aniso_U_22
_atom_site_aniso_U_33
_atom_site_aniso_U_12
_atom_site_aniso_U_13
_atom_site_aniso_U_23
O1 0.0188(4) 0.0282(5) 0.0232(4) 0.0040(4) 0.0021(4) 0.0033(4)
O2 0.0275(5) 0.0316(5) 0.0211(4) -0.0010(4) 0.0060(4) -0.0047(4)
O3 0.0187(4) 0.0330(5) 0.0296(5) -0.0006(4) 0.0012(4) -0.0080(4)
O4 0.0210(5) 0.0241(5) 0.0324(5) -0.0029(4) 0.0002(4) 0.0002(4)
O5 0.0268(5) 0.0268(5) 0.0232(4) -0.0001(4) 0.0049(4) 0.0048(4)
N1 0.0162(5) 0.0222(5) 0.0179(5) 0.0001(4) 0.0005(4) 0.0018(4)
N2 0.0201(5) 0.0246(6) 0.0159(5) 0.0011(5) -0.0028(4) 0.0003(4)
C1 0.0210(7) 0.0220(6) 0.0179(6) -0.0001(5) -0.0004(5) 0.0016(5)
C2 0.0191(6) 0.0332(7) 0.0207(6) -0.0035(6) -0.0029(5) 0.0045(5)
C3 0.0174(6) 0.0278(7) 0.0226(6) -0.0036(5) -0.0015(5) 0.0058(5)
C4 0.0150(6) 0.0440(8) 0.0304(7) -0.0024(6) -0.0020(6) 0.0111(6)
C5 0.0193(7) 0.0397(8) 0.0462(9) 0.0087(6) 0.0046(6) 0.0167(7)
C6 0.0246(7) 0.0262(7) 0.0450(8) 0.0049(6) 0.0082(6) 0.0025(6)
C7 0.0183(6) 0.0255(7) 0.0339(7) 0.0002(5) 0.0020(6) -0.0010(6)
C8 0.0134(6) 0.0244(6) 0.0203(6) 0.0001(5) 0.0003(5) 0.0029(5)
C9 0.0165(6) 0.0178(6) 0.0228(6) -0.0029(5) 0.0003(5) 0.0032(5)
C10 0.0189(6) 0.0222(6) 0.0206(6) 0.0008(5) -0.0024(5) 0.0012(5)
C11 0.0205(6) 0.0235(6) 0.0168(6) -0.0016(5) -0.0015(5) -0.0003(5)
C12 0.0299(7) 0.0254(7) 0.0271(7) 0.0010(6) -0.0027(6) 0.0034(5)
C13 0.0359(8) 0.0372(8) 0.0353(8) 0.0080(7) -0.0039(7) 0.0040(6)
C14 0.0489(10) 0.0361(9) 0.0501(10) 0.0098(8) -0.0089(8) 0.0028(7)
C15 0.0168(6) 0.0226(6) 0.0222(6) 0.0043(5) -0.0005(5) 0.0046(5)
C16 0.0281(7) 0.0256(7) 0.0291(7) -0.0034(6) -0.0052(6) -0.0001(5)
C17 0.0238(6) 0.0220(6) 0.0148(5) 0.0002(5) 0.0037(5) 0.0033(5)
O1W 0.0250(5) 0.0593(7) 0.0324(6) 0.0102(5) 0.0022(5) 0.0117(5)

loop_
_atom_site_type_symbol
_atom_site_label
_atom_site_fract_x
_atom_site_fract_y
_atom_site_fract_z
_atom_site_U_iso_or_equiv
_atom_site_thermal_displace_type
_atom_site_calc_flag
_atom_site_refinement_flags
_atom_site_occupancy
O O1 1.19141(11) 0.77807(9) 0.81604(4) 0.0234(3) Uani d . 1.000
O O2 0.81043(12) 0.73189(10) 0.96914(4) 0.0267(3) Uani d . 1.000
O O3 0.74520(11) 0.57632(10) 0.90423(4) 0.0271(3) Uani d . 1.000
O O4 1.14302(11) 1.05823(9) 0.73988(4) 0.0258(3) Uani d . 1.000
O O5 1.12231(12) 0.91004(10) 0.66751(4) 0.0256(3) Uani d . 1.000
N N1 0.95001(13) 0.88641(11) 0.80975(4) 0.0188(3) Uani d . 1.000
N N2 1.13397(14) 0.73600(11) 0.93327(5) 0.0202(3) Uani d . 1.000
C C1 0.95227(16) 0.87467(13) 0.74669(5) 0.0203(4) Uani d . 1.000
C C2 0.78361(16) 0.92720(15) 0.72808(5) 0.0243(4) Uani d . 1.000
C C3 0.67608(16) 0.90273(14) 0.78116(6) 0.0226(4) Uani d . 1.000
C C4 0.51274(16) 0.97735(16) 0.78149(6) 0.0298(4) Uani d . 1.000
C C5 0.52798(18) 1.12478(16) 0.79661(7) 0.0351(5) Uani d . 1.000
C C6 0.62553(18) 1.14382(14) 0.85218(7) 0.0319(4) Uani d . 1.000
C C7 0.79826(17) 1.08739(13) 0.84432(6) 0.0259(4) Uani d . 1.000
C C8 0.79096(15) 0.93817(13) 0.83136(5) 0.0194(3) Uani d . 1.000
C C9 1.07581(15) 0.83683(12) 0.83935(5) 0.0190(3) Uani d . 1.000
C C10 1.07867(15) 0.86178(13) 0.90427(5) 0.0206(3) Uani d . 1.000
C C11 1.02815(16) 0.61545(13) 0.92251(5) 0.0203(3) Uani d . 1.000
C C12 1.08206(18) 0.50005(14) 0.96119(6) 0.0275(4) Uani d . 1.000
C C13 1.2594(2) 0.45466(17) 0.95242(7) 0.0361(5) Uani d . 1.000
C C14 1.2974(2) 0.32644(17) 0.98464(8) 0.0450(6) Uani d . 1.000
C C15 1.08629(15) 0.95782(13) 0.71945(6) 0.0205(3) Uani d . 1.000
C C16 1.19887(18) 0.97438(14) 0.91845(6) 0.0276(4) Uani d . 1.000
C C17 0.84528(16) 0.64538(13) 0.93266(5) 0.0202(3) Uani d . 1.000
O O1W 1.45303(14) 0.71407(13) 0.89105(5) 0.0389(3) Uani d . 1.000
H H1 0.96460 0.77890 0.73520 0.0240 Uiso c R 1.000
H H2NB 1.145(2) 0.7501(16) 0.9706(8) 0.029(4) Uiso d . 1.000
H H2NA 1.243(2) 0.7151(17) 0.9209(7) 0.030(4) Uiso d . 1.000
H H2A 0.78860 1.02350 0.71850 0.0290 Uiso c R 1.000
H H2B 0.74180 0.87740 0.69430 0.0290 Uiso c R 1.000
H H3 0.65210 0.80490 0.78330 0.0270 Uiso c R 1.000
H H4A 0.43870 0.93410 0.80960 0.0360 Uiso c R 1.000
H H4B 0.46180 0.96930 0.74300 0.0360 Uiso c R 1.000
H H5A 0.41730 1.16370 0.80130 0.0420 Uiso c R 1.000
H H5B 0.58340 1.17250 0.76480 0.0420 Uiso c R 1.000
H H5O 1.180(2) 0.971(2) 0.6484(9) 0.044(5) Uiso d . 1.000
H H6A 0.56990 1.09720 0.88430 0.0380 Uiso c R 1.000
H H6B 0.63180 1.24000 0.86180 0.0380 Uiso c R 1.000
H H7A 0.86280 1.10250 0.87980 0.0310 Uiso c R 1.000
H H7B 0.85360 1.13440 0.81230 0.0310 Uiso c R 1.000
H H8 0.75760 0.88800 0.86670 0.0230 Uiso c R 1.000
H H10 0.96640 0.88620 0.91790 0.0250 Uiso c R 1.000
H H11 1.04260 0.58750 0.88150 0.0240 Uiso c R 1.000
H H12A 1.00870 0.42300 0.95420 0.0330 Uiso c R 1.000
H H12B 1.06800 0.52740 1.00180 0.0330 Uiso c R 1.000
H H13A 1.27940 0.44070 0.91080 0.0430 Uiso c R 1.000
H H13B 1.33430 0.52590 0.96580 0.0430 Uiso c R 1.000
H H14A 1.22450 0.25530 0.97120 0.0680 Uiso c R 1.000
H H14B 1.28070 0.34050 1.02600 0.0680 Uiso c R 1.000
H H14C 1.41150 0.30080 0.97760 0.0680 Uiso c R 1.000
H H16A 1.31020 0.94670 0.90810 0.0410 Uiso c R 1.000
H H16B 1.19410 0.99410 0.95970 0.0410 Uiso c R 1.000
H H16C 1.16930 1.05450 0.89660 0.0410 Uiso c R 1.000
H H1W 1.538(3) 0.658(2) 0.8949(9) 0.052(6) Uiso d . 1.000
H H2W 1.436(3) 0.717(2) 0.8567(10) 0.059(7) Uiso d . 1.000

loop_
_atom_type_symbol
_atom_type_description
_atom_type_scat_dispersion_real
_atom_type_scat_dispersion_imag
_atom_type_scat_source
C C 0.0181 0.0091 ' International Tables Vol C Tables 4.2.6.8 and 6.1.1.4'
H H 0.0000 0.0000 ' International Tables Vol C Tables 4.2.6.8 and 6.1.1.4'
N N 0.0311 0.0180 ' International Tables Vol C Tables 4.2.6.8 and 6.1.1.4'
O O 0.0492 0.0322 ' International Tables Vol C Tables 4.2.6.8 and 6.1.1.4'

loop_
_geom_angle_atom_site_label_1
_geom_angle_atom_site_label_2
_geom_angle_atom_site_label_3
_geom_angle
_geom_angle_publ_flag
C15 O5 H5O 108.8(13) no
H1W O1W H2W 105(2) no
C1 N1 C8 112.08(9) no
C8 N1 C9 129.00(10) no
C1 N1 C9 118.38(10) no
C10 N2 C11 115.24(10) no
C10 N2 H2NB 109.8(10) no
C11 N2 H2NB 110.5(11) no
C11 N2 H2NA 107.9(10) no
C10 N2 H2NA 109.2(10) no
H2NB N2 H2NA 103.6(14) no
N1 C1 C15 112.46(10) no
C2 C1 C15 109.99(10) no
N1 C1 C2 104.01(10) no
C1 C2 C3 103.41(10) no
C4 C3 C8 114.54(11) no
C2 C3 C8 102.96(10) no
C2 C3 C4 115.17(11) no
C3 C4 C5 113.82(11) no
C4 C5 C6 111.00(12) no
C5 C6 C7 109.46(12) no
C6 C7 C8 110.44(11) no
N1 C8 C3 101.30(9) no
N1 C8 C7 111.98(10) no
C3 C8 C7 113.55(11) no
O1 C9 N1 122.63(11) no
O1 C9 C10 119.87(11) no
N1 C9 C10 117.41(10) no
N2 C10 C16 109.22(10) no
N2 C10 C9 108.13(10) no
C9 C10 C16 110.03(10) no
C12 C11 C17 109.63(10) no
N2 C11 C12 110.07(10) no
N2 C11 C17 112.00(10) no
C11 C12 C13 114.73(12) no
C12 C13 C14 112.24(13) no
O4 C15 O5 124.92(12) no
O4 C15 C1 124.90(12) no
O5 C15 C1 109.95(11) no
O2 C17 O3 126.28(12) no
O2 C17 C11 117.45(11) no
O3 C17 C11 116.23(11) no
C2 C1 H1 110.00 no
C15 C1 H1 110.00 no
N1 C1 H1 110.00 no
C1 C2 H2B 111.00 no
C3 C2 H2A 111.00 no
C1 C2 H2A 111.00 no
H2A C2 H2B 109.00 no
C3 C2 H2B 111.00 no
C2 C3 H3 108.00 no
C8 C3 H3 108.00 no
C4 C3 H3 108.00 no
C3 C4 H4A 109.00 no
C3 C4 H4B 109.00 no
C5 C4 H4B 109.00 no
H4A C4 H4B 108.00 no
C5 C4 H4A 109.00 no
C4 C5 H5B 109.00 no
C6 C5 H5A 109.00 no
C6 C5 H5B 109.00 no
H5A C5 H5B 108.00 no
C4 C5 H5A 109.00 no
C5 C6 H6B 110.00 no
C7 C6 H6A 110.00 no
C5 C6 H6A 110.00 no
H6A C6 H6B 108.00 no
C7 C6 H6B 110.00 no
C6 C7 H7A 110.00 no
C6 C7 H7B 110.00 no
C8 C7 H7B 110.00 no
H7A C7 H7B 108.00 no
C8 C7 H7A 110.00 no
C3 C8 H8 110.00 no
C7 C8 H8 110.00 no
N1 C8 H8 110.00 no
C9 C10 H10 110.00 no
C16 C10 H10 110.00 no
N2 C10 H10 110.00 no
C12 C11 H11 108.00 no
C17 C11 H11 108.00 no
N2 C11 H11 108.00 no
C11 C12 H12B 109.00 no
C13 C12 H12A 109.00 no
C13 C12 H12B 109.00 no
H12A C12 H12B 108.00 no
C11 C12 H12A 109.00 no
C12 C13 H13A 109.00 no
C12 C13 H13B 109.00 no
C14 C13 H13B 109.00 no
H13A C13 H13B 108.00 no
C14 C13 H13A 109.00 no
C13 C14 H14A 109.00 no
C13 C14 H14B 109.00 no
H14A C14 H14B 109.00 no
H14A C14 H14C 110.00 no
C13 C14 H14C 109.00 no
H14B C14 H14C 109.00 no
C10 C16 H16B 109.00 no
C10 C16 H16C 109.00 no
C10 C16 H16A 109.00 no
H16A C16 H16C 109.00 no
H16B C16 H16C 109.00 no
H16A C16 H16B 110.00 no

loop_
_geom_bond_atom_site_label_1
_geom_bond_atom_site_label_2
_geom_bond_distance
_geom_bond_publ_flag
O1 C9 1.2372(15) no
O2 C17 1.2451(16) no
O3 C17 1.2580(16) no
O4 C15 1.2046(16) no
O5 C15 1.3315(17) no
O5 H5O 0.890(19) no
O1W H2W 0.81(2) no
O1W H1W 0.90(2) no
N1 C8 1.4857(16) no
N1 C1 1.4705(15) no
N1 C9 1.3322(16) no
N2 C11 1.5054(17) no
N2 C10 1.4982(17) no
N2 H2NB 0.884(19) no
N2 H2NA 0.959(16) no
C1 C15 1.5137(18) no
C1 C2 1.5362(18) no
C2 C3 1.5339(18) no
C3 C8 1.5385(18) no
C3 C4 1.5287(19) no
C4 C5 1.523(2) no
C5 C6 1.529(2) no
C6 C7 1.530(2) no
C7 C8 1.5255(18) no
C9 C10 1.5297(16) no
C10 C16 1.5307(19) no
C11 C12 1.5288(19) no
C11 C17 1.5410(18) no
C12 C13 1.531(2) no
C13 C14 1.518(2) no
C1 H1 1.0000 no
C2 H2B 0.9900 no
C2 H2A 0.9900 no
C3 H3 1.0000 no
C4 H4B 0.9900 no
C4 H4A 0.9900 no
C5 H5A 0.9900 no
C5 H5B 0.9900 no
C6 H6B 0.9900 no
C6 H6A 0.9900 no
C7 H7B 0.9900 no
C7 H7A 0.9900 no
C8 H8 1.0000 no
C10 H10 1.0000 no
C11 H11 1.0000 no
C12 H12A 0.9900 no
C12 H12B 0.9900 no
C13 H13A 0.9900 no
C13 H13B 0.9900 no
C14 H14B 0.9800 no
C14 H14C 0.9800 no
C14 H14A 0.9800 no
C16 H16C 0.9800 no
C16 H16A 0.9800 no
C16 H16B 0.9800 no

loop_
_geom_hbond_atom_site_label_D
_geom_hbond_atom_site_label_H
_geom_hbond_atom_site_label_A
_geom_hbond_site_symmetry_A
_geom_hbond_distance_DH
_geom_hbond_distance_HA
_geom_hbond_distance_DA
_geom_hbond_angle_DHA
_geom_hbond_publ_flag
N2 H2NB O2 3_567 0.884(19) 1.954(17) 2.7063(15) 142.1(15) yes
O1W H1W O3 1_655 0.90(2) 1.89(2) 2.7725(15) 167(2) yes
N2 H2NA O1W . 0.959(16) 1.850(16) 2.7923(16) 167.0(15) yes
O1W H2W O1 . 0.81(2) 2.29(2) 2.8307(15) 124(2) yes
O5 H5O O3 4_756 0.890(19) 1.73(2) 2.5929(14) 163.7(19) yes
C1 H1 O4 4_746 1.00 2.4500 3.2777(16) 140 yes
C4 H4A O1 1_455 0.99 2.5600 3.3926(17) 142 yes
C10 H10 O2 . 1.00 2.3300 2.9600(16) 120 no
C11 H11 O5 4_746 1.00 2.5000 3.1808(16) 125 no

loop_
_geom_torsion_atom_site_label_1
_geom_torsion_atom_site_label_2
_geom_torsion_atom_site_label_3
_geom_torsion_atom_site_label_4
_geom_torsion
_geom_torsion_publ_flag
C8 N1 C1 C2 1.77(14) no
C9 N1 C1 C2 174.04(11) no
C8 N1 C1 C15 120.74(11) no
C9 N1 C1 C15 -66.99(15) no
C9 N1 C8 C7 89.79(15) no
C1 N1 C9 O1 -2.22(18) no
C8 N1 C9 O1 168.55(12) no
C1 N1 C9 C10 174.37(11) no
C1 N1 C8 C3 22.37(13) no
C9 N1 C8 C3 -148.87(13) no
C1 N1 C8 C7 -98.97(12) no
C8 N1 C9 C10 -14.86(19) no
C11 N2 C10 C9 -59.50(13) no
C10 N2 C11 C12 -171.58(10) no
C10 N2 C11 C17 -49.34(13) no
C11 N2 C10 C16 -179.22(10) no
C2 C1 C15 O4 88.09(15) no
C2 C1 C15 O5 -86.70(13) no
C15 C1 C2 C3 -146.10(11) no
N1 C1 C15 O4 -27.32(18) no
N1 C1 C2 C3 -25.46(13) no
N1 C1 C15 O5 157.90(11) no
C1 C2 C3 C8 39.36(13) no
C1 C2 C3 C4 164.73(11) no
C4 C3 C8 N1 -163.06(11) no
C8 C3 C4 C5 42.24(16) no
C2 C3 C8 N1 -37.28(12) no
C2 C3 C4 C5 -76.90(15) no
C4 C3 C8 C7 -42.83(15) no
C2 C3 C8 C7 82.95(13) no
C3 C4 C5 C6 -51.32(16) no
C4 C5 C6 C7 60.79(15) no
C5 C6 C7 C8 -61.20(15) no
C6 C7 C8 N1 166.25(11) no
C6 C7 C8 C3 52.27(15) no
O1 C9 C10 C16 74.70(15) no
N1 C9 C10 N2 138.80(11) no
N1 C9 C10 C16 -101.99(13) no
O1 C9 C10 N2 -44.52(15) no
N2 C11 C12 C13 -60.04(15) no
C17 C11 C12 C13 176.34(11) no
N2 C11 C17 O2 -29.99(15) no
N2 C11 C17 O3 152.14(11) no
C12 C11 C17 O2 92.49(14) no
C12 C11 C17 O3 -85.38(13) no
C11 C12 C13 C14 -170.69(13) no

loop_
_cod_related_entry_id
_cod_related_entry_database
_cod_related_entry_code
1 ChemSpider 30654393
